data_7246313
loop_
_publ_author_name
'Lalji, Ram Sunil Kumar'
Prince,
'Gupta, Mohit'
'Kumar, Sandeep'
'Kumar, Amit'
'Singh, Brajendra Kumar'

_publ_section_title
;
 Rhodium-catalyzed selenylation and sulfenylation of quinoxalinones
 &#x2018;on water&#x2019;
;
_journal_issue 9
_journal_name_full 'RSC Advances'
_journal_page_first 6191
_journal_page_last 6198
_journal_paper_doi 10.1039/D2RA07400A
_journal_volume 13
_journal_year 2023
_chemical_formula_moiety 'C22 H18 N2 O Se'
_chemical_formula_sum 'C22 H18 N2 O Se'
_chemical_formula_weight 405.34
_space_group_crystal_system monoclinic
_space_group_IT_number 14
_space_group_name_Hall '-P 2yn'
_space_group_name_H-M_alt 'P 1 21/n 1'
_atom_sites_solution_hydrogens geom
_audit_creation_method SHELXL-2018/3
_audit_update_record
;
2022-10-22 deposited with the CCDC.	2023-02-08 downloaded from the CCDC.
;
_cell_angle_alpha 90
_cell_angle_beta 109.770(3)
_cell_angle_gamma 90
_cell_formula_units_Z 4
_cell_length_a 11.2232(3)
_cell_length_b 10.9897(2)
_cell_length_c 15.9803(4)
_cell_measurement_reflns_used 4533
_cell_measurement_temperature 298(2)
_cell_measurement_theta_max 29.2
_cell_measurement_theta_min 3.3
_cell_volume 1854.83(8)
_computing_structure_refinement 'SHELXL-2018/3 (Sheldrick, 2018)'
_computing_structure_solution 'SHELXT 2018/2 (Sheldrick, 2018)'
_diffrn_ambient_temperature 298(2)
_diffrn_measured_fraction_theta_full 0.998
_diffrn_measured_fraction_theta_max 0.905
_diffrn_measurement_device_type 'Xcalibur, Sapphire3'
_diffrn_radiation_type MoK\a
_diffrn_radiation_wavelength 0.71073
_diffrn_reflns_av_R_equivalents 0.0413
_diffrn_reflns_av_unetI/netI 0.0335
_diffrn_reflns_Laue_measured_fraction_full 0.998
_diffrn_reflns_Laue_measured_fraction_max 0.905
_diffrn_reflns_limit_h_max 14
_diffrn_reflns_limit_h_min -14
_diffrn_reflns_limit_k_max 14
_diffrn_reflns_limit_k_min -14
_diffrn_reflns_limit_l_max 21
_diffrn_reflns_limit_l_min -21
_diffrn_reflns_number 17099
_diffrn_reflns_point_group_measured_fraction_full 0.998
_diffrn_reflns_point_group_measured_fraction_max 0.905
_diffrn_reflns_theta_full 25.242
_diffrn_reflns_theta_max 29.160
_diffrn_reflns_theta_min 3.280
_exptl_absorpt_coefficient_mu 2.037
_exptl_absorpt_correction_type none
_exptl_crystal_colour COLOURLESS
_exptl_crystal_density_diffrn 1.452
_exptl_crystal_description BLOCK
_exptl_crystal_F_000 824
_exptl_crystal_size_max 0.21
_exptl_crystal_size_mid 0.19
_exptl_crystal_size_min 0.18
_refine_diff_density_max 0.519
_refine_diff_density_min -0.356
_refine_diff_density_rms 0.052
_refine_ls_extinction_method none
_refine_ls_goodness_of_fit_ref 1.083
_refine_ls_hydrogen_treatment constr
_refine_ls_matrix_type full
_refine_ls_number_parameters 235
_refine_ls_number_reflns 4533
_refine_ls_number_restraints 0
_refine_ls_restrained_S_all 1.083
_refine_ls_R_factor_all 0.0491
_refine_ls_R_factor_gt 0.0335
_refine_ls_shift/su_max 0.000
_refine_ls_shift/su_mean 0.000
_refine_ls_structure_factor_coef Fsqd
_refine_ls_weighting_details 'w=1/[\s^2^(Fo^2^)+(0.0286P)^2^+0.8003P] where P=(Fo^2^+2Fc^2^)/3'
_refine_ls_weighting_scheme calc
_refine_ls_wR_factor_gt 0.0761
_refine_ls_wR_factor_ref 0.0835
_reflns_Friedel_coverage 0.000
_reflns_number_gt 3584
_reflns_number_total 4533
_reflns_threshold_expression 'I > 2\s(I)'
_cod_data_source_file d2ra07400a2.cif
_cod_data_source_block Compound_3a
_cod_depositor_comments
;
The following automatic conversions were performed:

data item '_exptl_absorpt_correction_type' value 'NONE' was changed
to 'none' in accordance with the
/home/data/users/saulius/crontab/automatic-downloads/rss-feeds/RSC/lib/dictionaries/cif_core.dic
dictionary named 'cif_core.dic' version 2.4.2 last updated on
2011-04-26.

Automatic conversion script
Id: cif_fix_values 7556 2019-12-06 15:28:31Z antanas 
;
_cod_original_sg_symbol_H-M 'P 21/n'
_cod_database_code 7246313
_shelx_shelxl_version_number 2018/3
_shelx_space_group_comment
;
The symmetry employed for this shelxl refinement is uniquely defined
by the following loop, which should always be used as a source of
symmetry information in preference to the above space-group names.
They are only intended as comments.
;

loop_
_space_group_symop_operation_xyz
'x, y, z'
'-x+1/2, y+1/2, -z+1/2'
'-x, -y, -z'
'x-1/2, -y-1/2, z-1/2'

loop_
_atom_site_label
_atom_site_type_symbol
_atom_site_fract_x
_atom_site_fract_y
_atom_site_fract_z
_atom_site_U_iso_or_equiv
_atom_site_adp_type
_atom_site_occupancy
_atom_site_site_symmetry_order
_atom_site_calc_flag
_atom_site_refinement_flags_posn
_atom_site_refinement_flags_adp
_atom_site_refinement_flags_occupancy
_atom_site_disorder_assembly
_atom_site_disorder_group
C1 C 0.3141(3) 0.4219(3) 0.52013(17) 0.0575(7) Uani 1 1 d . . . . .
H1 H 0.362151 0.360631 0.556080 0.069 Uiso 1 1 calc R U . . .
C2 C 0.2303(3) 0.4876(3) 0.54735(19) 0.0701(9) Uani 1 1 d . . . . .
H2 H 0.221911 0.470101 0.602020 0.084 Uiso 1 1 calc R U . . .
C3 C 0.1580(3) 0.5793(3) 0.4955(2) 0.0701(9) Uani 1 1 d . . . . .
H3 H 0.100872 0.622164 0.514979 0.084 Uiso 1 1 calc R U . . .
C4 C 0.1705(3) 0.6070(2) 0.41530(19) 0.0562(7) Uani 1 1 d . . . . .
H4 H 0.122130 0.669005 0.380443 0.067 Uiso 1 1 calc R U . . .
C5 C 0.2562(2) 0.5419(2) 0.38569(15) 0.0404(5) Uani 1 1 d . . . . .
C6 C 0.3269(2) 0.4476(2) 0.43762(15) 0.0426(5) Uani 1 1 d . . . . .
C7 C 0.4173(2) 0.4065(2) 0.32249(16) 0.0435(5) Uani 1 1 d . . . . .
C8 C 0.3481(2) 0.51648(19) 0.27801(14) 0.0371(5) Uani 1 1 d . . . . .
C9 C 0.4964(3) 0.2893(2) 0.46050(19) 0.0592(7) Uani 1 1 d . . . . .
H9A H 0.569394 0.281448 0.441363 0.071 Uiso 1 1 calc R U . . .
H9B H 0.526279 0.314651 0.522290 0.071 Uiso 1 1 calc R U . . .
C10 C 0.4318(3) 0.1691(3) 0.4525(2) 0.0714(8) Uani 1 1 d . . . . .
H10A H 0.489936 0.110191 0.488468 0.107 Uiso 1 1 calc R U . . .
H10B H 0.360364 0.176429 0.472350 0.107 Uiso 1 1 calc R U . . .
H10C H 0.403430 0.143262 0.391514 0.107 Uiso 1 1 calc R U . . .
C11 C 0.3720(2) 0.5622(2) 0.19775(14) 0.0380(5) Uani 1 1 d . . . . .
C12 C 0.3583(2) 0.4863(2) 0.12527(16) 0.0506(6) Uani 1 1 d . . . . .
H12 H 0.337720 0.404811 0.128312 0.061 Uiso 1 1 calc R U . . .
C13 C 0.3747(3) 0.5303(3) 0.04884(17) 0.0572(7) Uani 1 1 d . . . . .
H13 H 0.364139 0.479056 0.000574 0.069 Uiso 1 1 calc R U . . .
C14 C 0.4068(3) 0.6508(3) 0.04459(16) 0.0554(7) Uani 1 1 d . . . . .
H14 H 0.418600 0.680212 -0.006606 0.067 Uiso 1 1 calc R U . . .
C15 C 0.4216(2) 0.7278(2) 0.11533(15) 0.0456(6) Uani 1 1 d . . . . .
H15 H 0.443533 0.808788 0.111797 0.055 Uiso 1 1 calc R U . . .
C16 C 0.4036(2) 0.68470(19) 0.19216(14) 0.0361(5) Uani 1 1 d . . . . .
C17 C 0.5655(2) 0.88595(19) 0.28801(14) 0.0371(5) Uani 1 1 d . . . . .
C18 C 0.6768(2) 0.8289(2) 0.29090(17) 0.0495(6) Uani 1 1 d . . . . .
H18 H 0.680147 0.744430 0.289113 0.059 Uiso 1 1 calc R U . . .
C19 C 0.7830(2) 0.8968(3) 0.29645(17) 0.0543(6) Uani 1 1 d . . . . .
H19 H 0.856828 0.858375 0.296419 0.065 Uiso 1 1 calc R U . . .
C20 C 0.7788(3) 1.0212(3) 0.30200(17) 0.0576(7) Uani 1 1 d . . . . .
H20 H 0.850519 1.066951 0.306708 0.069 Uiso 1 1 calc R U . . .
C21 C 0.6696(3) 1.0788(2) 0.30064(19) 0.0595(7) Uani 1 1 d . . . . .
H21 H 0.667974 1.163057 0.305422 0.071 Uiso 1 1 calc R U . . .
C22 C 0.5617(2) 1.0114(2) 0.29217(16) 0.0486(6) Uani 1 1 d . . . . .
H22 H 0.486936 1.050603 0.289290 0.058 Uiso 1 1 calc R U . . .
N1 N 0.40930(19) 0.38395(18) 0.40550(13) 0.0467(5) Uani 1 1 d . . . . .
N2 N 0.27226(17) 0.57843(16) 0.30710(12) 0.0387(4) Uani 1 1 d . . . . .
O O 0.48096(19) 0.34361(17) 0.29058(13) 0.0630(5) Uani 1 1 d . . . . .
Se Se 0.41981(2) 0.79464(2) 0.28932(2) 0.04115(9) Uani 1 1 d . . . . .

loop_
_atom_site_aniso_label
_atom_site_aniso_U_11
_atom_site_aniso_U_22
_atom_site_aniso_U_33
_atom_site_aniso_U_23
_atom_site_aniso_U_13
_atom_site_aniso_U_12
C1 0.0653(18) 0.0616(17) 0.0468(14) 0.0004(12) 0.0206(13) -0.0097(14)
C2 0.093(2) 0.075(2) 0.0554(17) -0.0076(15) 0.0422(17) -0.0130(18)
C3 0.084(2) 0.0682(19) 0.078(2) -0.0118(16) 0.0540(18) -0.0017(17)
C4 0.0571(16) 0.0509(15) 0.0689(17) -0.0066(13) 0.0320(14) -0.0014(13)
C5 0.0368(12) 0.0402(12) 0.0467(13) -0.0055(9) 0.0176(10) -0.0079(10)
C6 0.0397(13) 0.0440(12) 0.0442(12) -0.0020(10) 0.0144(10) -0.0102(10)
C7 0.0365(12) 0.0429(13) 0.0539(14) 0.0063(10) 0.0187(11) 0.0013(10)
C8 0.0322(11) 0.0360(11) 0.0419(12) 0.0006(9) 0.0109(9) -0.0052(9)
C9 0.0515(16) 0.0601(17) 0.0620(17) 0.0150(13) 0.0141(13) -0.0010(13)
C10 0.070(2) 0.0560(17) 0.087(2) 0.0020(15) 0.0260(17) -0.0020(15)
C11 0.0326(11) 0.0413(12) 0.0398(11) 0.0023(9) 0.0117(9) 0.0032(9)
C12 0.0519(15) 0.0468(14) 0.0515(14) -0.0054(11) 0.0155(12) 0.0030(12)
C13 0.0595(17) 0.0676(18) 0.0438(14) -0.0113(12) 0.0167(12) 0.0072(14)
C14 0.0551(16) 0.0751(18) 0.0394(13) 0.0079(12) 0.0204(12) 0.0089(14)
C15 0.0420(13) 0.0513(14) 0.0449(13) 0.0104(10) 0.0165(11) 0.0039(11)
C16 0.0292(11) 0.0420(12) 0.0367(11) 0.0025(9) 0.0106(9) 0.0049(9)
C17 0.0373(12) 0.0380(11) 0.0391(11) 0.0010(9) 0.0168(9) -0.0019(9)
C18 0.0461(14) 0.0455(13) 0.0610(15) -0.0022(11) 0.0234(12) 0.0006(11)
C19 0.0387(14) 0.0690(18) 0.0582(15) -0.0006(13) 0.0203(12) -0.0014(13)
C20 0.0497(16) 0.0660(17) 0.0556(15) 0.0059(13) 0.0160(13) -0.0190(14)
C21 0.0633(18) 0.0418(14) 0.0718(18) 0.0030(12) 0.0209(15) -0.0108(13)
C22 0.0465(14) 0.0424(13) 0.0587(15) 0.0028(11) 0.0202(12) 0.0023(11)
N1 0.0426(11) 0.0477(11) 0.0507(11) 0.0125(9) 0.0170(9) 0.0033(9)
N2 0.0354(10) 0.0352(9) 0.0477(10) -0.0011(8) 0.0170(8) -0.0032(8)
O 0.0652(12) 0.0604(11) 0.0777(13) 0.0196(9) 0.0429(11) 0.0250(10)
Se 0.04190(14) 0.03917(13) 0.04897(15) -0.00188(9) 0.02397(11) -0.00262(10)

loop_
_atom_type_symbol
_atom_type_description
_atom_type_scat_dispersion_real
_atom_type_scat_dispersion_imag
_atom_type_scat_source
C C 0.0033 0.0016 'International Tables Vol C Tables 4.2.6.8 and 6.1.1.4'
H H 0.0000 0.0000 'International Tables Vol C Tables 4.2.6.8 and 6.1.1.4'
N N 0.0061 0.0033 'International Tables Vol C Tables 4.2.6.8 and 6.1.1.4'
O O 0.0106 0.0060 'International Tables Vol C Tables 4.2.6.8 and 6.1.1.4'
Se Se -0.0929 2.2259 'International Tables Vol C Tables 4.2.6.8 and 6.1.1.4'

loop_
_geom_angle_atom_site_label_1
_geom_angle_atom_site_label_2
_geom_angle_atom_site_label_3
_geom_angle
_geom_angle_site_symmetry_1
_geom_angle_site_symmetry_3
_geom_angle_publ_flag
C2 C1 C6 119.5(3) . . ?
C1 C2 C3 121.5(3) . . ?
C4 C3 C2 119.9(3) . . ?
C3 C4 C5 120.1(3) . . ?
N2 C5 C6 122.0(2) . . ?
N2 C5 C4 118.2(2) . . ?
C6 C5 C4 119.7(2) . . ?
N1 C6 C5 118.1(2) . . ?
N1 C6 C1 122.6(2) . . ?
C5 C6 C1 119.3(2) . . ?
O C7 N1 122.4(2) . . ?
O C7 C8 123.1(2) . . ?
N1 C7 C8 114.4(2) . . ?
N2 C8 C7 124.0(2) . . ?
N2 C8 C11 117.78(19) . . ?
C7 C8 C11 118.18(19) . . ?
C10 C9 N1 111.3(2) . . ?
C12 C11 C16 118.7(2) . . ?
C12 C11 C8 121.0(2) . . ?
C16 C11 C8 120.24(19) . . ?
C13 C12 C11 121.0(2) . . ?
C14 C13 C12 119.6(2) . . ?
C15 C14 C13 120.7(2) . . ?
C14 C15 C16 120.1(2) . . ?
C15 C16 C11 119.9(2) . . ?
C15 C16 Se 119.64(17) . . ?
C11 C16 Se 120.49(16) . . ?
C22 C17 C18 119.5(2) . . ?
C22 C17 Se 118.67(18) . . ?
C18 C17 Se 121.58(17) . . ?
C17 C18 C19 120.4(2) . . ?
C20 C19 C18 119.6(3) . . ?
C19 C20 C21 120.5(3) . . ?
C20 C21 C22 120.1(2) . . ?
C17 C22 C21 119.8(2) . . ?
C7 N1 C6 122.15(19) . . ?
C7 N1 C9 116.6(2) . . ?
C6 N1 C9 121.2(2) . . ?
C8 N2 C5 118.46(19) . . ?
C17 Se C16 99.62(9) . . ?

loop_
_geom_bond_atom_site_label_1
_geom_bond_atom_site_label_2
_geom_bond_distance
_geom_bond_site_symmetry_2
_geom_bond_publ_flag
C1 C2 1.368(4) . ?
C1 C6 1.403(3) . ?
C2 C3 1.381(4) . ?
C3 C4 1.370(4) . ?
C4 C5 1.402(3) . ?
C5 N2 1.387(3) . ?
C5 C6 1.396(3) . ?
C6 N1 1.388(3) . ?
C7 O 1.223(3) . ?
C7 N1 1.382(3) . ?
C7 C8 1.482(3) . ?
C8 N2 1.293(3) . ?
C8 C11 1.484(3) . ?
C9 C10 1.492(4) . ?
C9 N1 1.493(3) . ?
C11 C12 1.393(3) . ?
C11 C16 1.403(3) . ?
C12 C13 1.383(4) . ?
C13 C14 1.379(4) . ?
C14 C15 1.377(4) . ?
C15 C16 1.393(3) . ?
C16 Se 1.927(2) . ?
C17 C22 1.382(3) . ?
C17 C18 1.384(3) . ?
C17 Se 1.924(2) . ?
C18 C19 1.384(3) . ?
C19 C20 1.372(4) . ?
C20 C21 1.373(4) . ?
C21 C22 1.386(4) . ?
